data_4074075
loop_
_publ_author_name
'Beweries, Torsten'
'Burlakov, Vladimir V.'
'Peitz, Stephan'
'Bach, Marc A.'
'Arndt, Perdita'
'Baumann, Wolfgang'
'Spannenberg, Anke'
'Rosenthal, Uwe'

_publ_section_title
;
 Reactions of Decamethylhafnocene with 1,3-Butadiynes: Formation of
 Hafnacyclocumulenes and C&#x2212;H Activation at
 Pentamethylcyclopentadienyl Ligands
;
_journal_issue 27
_journal_name_full Organometallics
_journal_page_first 6827
_journal_paper_doi 10.1021/om700911a
_journal_volume 26
_journal_year 2007
_chemical_formula_sum 'C32 H48 Hf'
_chemical_formula_weight 611.19
_chemical_name_systematic
; 
 ? 
;
_space_group_IT_number 2
_symmetry_cell_setting triclinic
_symmetry_space_group_name_Hall '-P 1'
_symmetry_space_group_name_H-M 'P -1'
_atom_sites_solution_hydrogens geom
_atom_sites_solution_primary direct
_atom_sites_solution_secondary difmap
_audit_creation_method SHELXL-97
_cell_angle_alpha 99.349(2)
_cell_angle_beta 90.460(3)
_cell_angle_gamma 110.431(2)
_cell_formula_units_Z 2
_cell_length_a 10.1553(3)
_cell_length_b 10.5481(3)
_cell_length_c 14.5085(4)
_cell_measurement_reflns_used all
_cell_measurement_temperature 200(2)
_cell_volume 1433.50(7)
_computing_data_collection STOE-X-AREA
_computing_molecular_graphics XP
_computing_structure_refinement 'SHELXL-97 (Sheldrick, 1997)'
_computing_structure_solution 'SHELXS-97 (Sheldrick, 1990)'
_diffrn_ambient_temperature 200(2)
_diffrn_measured_fraction_theta_full 1.000
_diffrn_measured_fraction_theta_max 1.000
_diffrn_measurement_device_type 'STOE-IPDS II'
_diffrn_radiation_monochromator graphite
_diffrn_radiation_source 'fine-focus sealed tube'
_diffrn_radiation_type MoK\a
_diffrn_radiation_wavelength 0.71073
_diffrn_reflns_av_R_equivalents 0.0371
_diffrn_reflns_av_sigmaI/netI 0.0309
_diffrn_reflns_limit_h_max 12
_diffrn_reflns_limit_h_min -12
_diffrn_reflns_limit_k_max 13
_diffrn_reflns_limit_k_min -13
_diffrn_reflns_limit_l_max 17
_diffrn_reflns_limit_l_min -17
_diffrn_reflns_number 20563
_diffrn_reflns_theta_full 26.00
_diffrn_reflns_theta_max 26.00
_diffrn_reflns_theta_min 2.09
_exptl_absorpt_coefficient_mu 3.655
_exptl_absorpt_correction_T_max 0.5608
_exptl_absorpt_correction_T_min 0.3174
_exptl_absorpt_correction_type numerical
_exptl_crystal_colour yellow
_exptl_crystal_density_diffrn 1.416
_exptl_crystal_density_method 'not measured'
_exptl_crystal_description prism
_exptl_crystal_F_000 624
_exptl_crystal_size_max 0.35
_exptl_crystal_size_mid 0.25
_exptl_crystal_size_min 0.25
_refine_diff_density_max 1.353
_refine_diff_density_min -0.912
_refine_diff_density_rms 0.073
_refine_ls_extinction_method none
_refine_ls_goodness_of_fit_ref 0.986
_refine_ls_hydrogen_treatment mixed
_refine_ls_matrix_type full
_refine_ls_number_parameters 298
_refine_ls_number_reflns 5628
_refine_ls_number_restraints 0
_refine_ls_restrained_S_all 0.986
_refine_ls_R_factor_all 0.0227
_refine_ls_R_factor_gt 0.0184
_refine_ls_shift/su_max 0.003
_refine_ls_shift/su_mean 0.000
_refine_ls_structure_factor_coef Fsqd
_refine_ls_weighting_details 'calc w=1/[\s^2^(Fo^2^)+(0.0243P)^2^+0.0000P] where P=(Fo^2^+2Fc^2^)/3'
_refine_ls_weighting_scheme calc
_refine_ls_wR_factor_gt 0.0408
_refine_ls_wR_factor_ref 0.0415
_reflns_number_gt 5124
_reflns_number_total 5628
_reflns_threshold_expression >2sigma(I)
_cod_data_source_file om700911a-file002.cif
_cod_data_source_block ks619
_cod_original_sg_symbol_H-M P-1
_cod_database_code 4074075

loop_
_symmetry_equiv_pos_as_xyz
'x, y, z'
'-x, -y, -z'

loop_
_atom_site_label
_atom_site_type_symbol
_atom_site_fract_x
_atom_site_fract_y
_atom_site_fract_z
_atom_site_U_iso_or_equiv
_atom_site_adp_type
_atom_site_occupancy
_atom_site_symmetry_multiplicity
_atom_site_calc_flag
_atom_site_refinement_flags
C1 C 0.3108(3) 1.0203(3) 0.38106(17) 0.0230(5) Uani 1 1 d .
H1A H 0.3469 0.9566 0.4084 0.028 Uiso 1 1 calc R
C2 C 0.2512(3) 0.9451(3) 0.28135(17) 0.0244(5) Uani 1 1 d .
C3 C 0.2900(3) 0.9944(3) 0.20576(19) 0.0351(7) Uani 1 1 d .
C4 C 0.3388(3) 1.0372(3) 0.1269(2) 0.0431(8) Uani 1 1 d .
H4A H 0.4124 1.0083 0.1027 0.052 Uiso 1 1 calc R
C5 C 0.2934(4) 1.1245(4) 0.0715(2) 0.0478(8) Uani 1 1 d .
C6 C 0.1601(4) 1.1456(5) 0.1112(3) 0.0656(11) Uani 1 1 d .
H6A H 0.1809 1.1900 0.1771 0.098 Uiso 1 1 calc R
H6B H 0.0839 1.0562 0.1063 0.098 Uiso 1 1 calc R
H6C H 0.1311 1.2038 0.0755 0.098 Uiso 1 1 calc R
C7 C 0.2598(5) 1.0547(5) -0.0308(2) 0.0702(13) Uani 1 1 d .
H7A H 0.3439 1.0409 -0.0563 0.105 Uiso 1 1 calc R
H7B H 0.2305 1.1127 -0.0666 0.105 Uiso 1 1 calc R
H7C H 0.1835 0.9655 -0.0353 0.105 Uiso 1 1 calc R
C8 C 0.4061(5) 1.2651(4) 0.0776(3) 0.0713(13) Uani 1 1 d .
H8A H 0.4922 1.2551 0.0528 0.107 Uiso 1 1 calc R
H8B H 0.4258 1.3114 0.1431 0.107 Uiso 1 1 calc R
H8C H 0.3733 1.3197 0.0407 0.107 Uiso 1 1 calc R
C9 C 0.4364(3) 1.1595(3) 0.39429(18) 0.0269(5) Uani 1 1 d .
C10 C 0.5640(3) 1.1358(3) 0.3486(2) 0.0367(7) Uani 1 1 d .
H10A H 0.6436 1.2232 0.3565 0.055 Uiso 1 1 calc R
H10B H 0.5397 1.0990 0.2817 0.055 Uiso 1 1 calc R
H10C H 0.5899 1.0702 0.3785 0.055 Uiso 1 1 calc R
C11 C 0.4015(3) 1.2702(3) 0.3541(2) 0.0348(6) Uani 1 1 d .
H11A H 0.4839 1.3554 0.3642 0.052 Uiso 1 1 calc R
H11B H 0.3224 1.2867 0.3856 0.052 Uiso 1 1 calc R
H11C H 0.3756 1.2394 0.2868 0.052 Uiso 1 1 calc R
C12 C 0.4771(3) 1.2117(3) 0.49897(19) 0.0356(6) Uani 1 1 d .
H12A H 0.5561 1.2996 0.5079 0.053 Uiso 1 1 calc R
H12B H 0.5048 1.1445 0.5258 0.053 Uiso 1 1 calc R
H12C H 0.3963 1.2245 0.5303 0.053 Uiso 1 1 calc R
C13 C 0.1581(3) 0.5508(3) 0.2261(2) 0.0352(7) Uani 1 1 d .
C14 C 0.1896(3) 0.6404(3) 0.16014(18) 0.0296(6) Uani 1 1 d .
C15 C 0.0609(3) 0.6360(3) 0.11963(19) 0.0363(7) Uani 1 1 d .
C16 C -0.0493(3) 0.5423(3) 0.1594(3) 0.0470(9) Uani 1 1 d .
C17 C 0.0120(4) 0.4888(3) 0.2239(2) 0.0465(9) Uani 1 1 d .
C18 C 0.2668(5) 0.5203(5) 0.2809(3) 0.0690(13) Uani 1 1 d .
H18A H 0.2861 0.4422 0.2452 0.104 Uiso 1 1 calc R
H18B H 0.2312 0.4977 0.3410 0.104 Uiso 1 1 calc R
H18C H 0.3538 0.6011 0.2921 0.104 Uiso 1 1 calc R
C19 C 0.3355(4) 0.7092(4) 0.1317(3) 0.0549(10) Uani 1 1 d .
H19A H 0.3567 0.6479 0.0805 0.082 Uiso 1 1 calc R
H19B H 0.4035 0.7299 0.1853 0.082 Uiso 1 1 calc R
H19C H 0.3417 0.7948 0.1108 0.082 Uiso 1 1 calc R
C20 C 0.0441(6) 0.7110(5) 0.0426(2) 0.0691(13) Uani 1 1 d .
H20A H 0.0417 0.6542 -0.0184 0.104 Uiso 1 1 calc R
H20B H 0.1236 0.7981 0.0482 0.104 Uiso 1 1 calc R
H20C H -0.0440 0.7293 0.0480 0.104 Uiso 1 1 calc R
C21 C -0.2026(4) 0.4946(6) 0.1259(4) 0.102(2) Uani 1 1 d .
H21A H -0.2244 0.4149 0.0754 0.153 Uiso 1 1 calc R
H21B H -0.2216 0.5691 0.1026 0.153 Uiso 1 1 calc R
H21C H -0.2613 0.4688 0.1779 0.153 Uiso 1 1 calc R
C22 C -0.0631(6) 0.3677(4) 0.2703(4) 0.100(2) Uani 1 1 d .
H22A H -0.0711 0.2824 0.2281 0.150 Uiso 1 1 calc R
H22B H -0.1575 0.3674 0.2843 0.150 Uiso 1 1 calc R
H22C H -0.0096 0.3746 0.3286 0.150 Uiso 1 1 calc R
C23 C 0.0091(3) 0.7778(3) 0.43416(16) 0.0238(5) Uani 1 1 d .
C24 C -0.1255(3) 0.6984(3) 0.38466(17) 0.0257(5) Uani 1 1 d .
C25 C -0.1618(3) 0.7800(3) 0.32726(18) 0.0259(5) Uani 1 1 d .
C26 C -0.0543(3) 0.9117(3) 0.34319(17) 0.0248(5) Uani 1 1 d .
C27 C 0.0495(3) 0.9118(3) 0.40859(16) 0.0227(5) Uani 1 1 d .
C28 C 0.1162(3) 0.7152(3) 0.43892(18) 0.0300(6) Uani 1 1 d .
H28A H 0.0840 0.6201 0.4518 0.036 Uiso 1 1 calc R
H28B H 0.2088 0.7749 0.4709 0.036 Uiso 1 1 calc R
C29 C -0.2187(3) 0.5595(3) 0.4018(2) 0.0395(7) Uani 1 1 d .
H29A H -0.2907 0.5700 0.4439 0.059 Uiso 1 1 calc R
H29B H -0.1617 0.5162 0.4306 0.059 Uiso 1 1 calc R
H29C H -0.2644 0.5017 0.3422 0.059 Uiso 1 1 calc R
C30 C -0.2993(3) 0.7443(3) 0.2726(2) 0.0377(7) Uani 1 1 d .
H30A H -0.3632 0.7766 0.3120 0.056 Uiso 1 1 calc R
H30B H -0.3412 0.6444 0.2529 0.056 Uiso 1 1 calc R
H30C H -0.2835 0.7885 0.2173 0.056 Uiso 1 1 calc R
C31 C -0.0596(3) 1.0340(3) 0.3055(2) 0.0350(7) Uani 1 1 d .
H31A H -0.1178 1.0757 0.3439 0.053 Uiso 1 1 calc R
H31B H -0.1005 1.0049 0.2407 0.053 Uiso 1 1 calc R
H31C H 0.0360 1.1013 0.3072 0.053 Uiso 1 1 calc R
C32 C 0.1863(3) 1.0290(3) 0.43975(18) 0.0273(6) Uani 1 1 d .
H32A H 0.2110 1.0306 0.5062 0.033 Uiso 1 1 calc R
H32B H 0.1728 1.1166 0.4358 0.033 Uiso 1 1 calc R
Hf1 Hf 0.071958(11) 0.741322(11) 0.286882(7) 0.01996(4) Uani 1 1 d .

loop_
_atom_site_aniso_label
_atom_site_aniso_U_11
_atom_site_aniso_U_22
_atom_site_aniso_U_33
_atom_site_aniso_U_23
_atom_site_aniso_U_13
_atom_site_aniso_U_12
C1 0.0208(12) 0.0234(12) 0.0235(12) 0.0037(9) 0.0012(10) 0.0064(10)
C2 0.0217(12) 0.0248(13) 0.0244(12) 0.0021(9) 0.0042(10) 0.0064(10)
C3 0.0375(16) 0.0287(15) 0.0298(14) 0.0025(11) -0.0034(12) 0.0016(12)
C4 0.0382(17) 0.0511(19) 0.0373(16) 0.0100(14) 0.0085(14) 0.0111(14)
C5 0.053(2) 0.056(2) 0.0309(15) 0.0194(14) 0.0027(14) 0.0090(16)
C6 0.057(2) 0.087(3) 0.065(2) 0.037(2) 0.007(2) 0.030(2)
C7 0.072(3) 0.100(3) 0.0309(17) 0.0238(19) 0.0016(18) 0.015(2)
C8 0.083(3) 0.066(3) 0.061(2) 0.031(2) 0.022(2) 0.011(2)
C9 0.0211(12) 0.0268(13) 0.0290(13) 0.0049(10) -0.0020(10) 0.0039(10)
C10 0.0209(13) 0.0427(17) 0.0414(16) 0.0084(13) 0.0022(12) 0.0044(12)
C11 0.0347(15) 0.0238(14) 0.0399(15) 0.0082(11) -0.0057(12) 0.0018(11)
C12 0.0306(15) 0.0362(16) 0.0336(14) 0.0023(12) -0.0071(12) 0.0060(12)
C13 0.0478(18) 0.0319(15) 0.0317(14) 0.0012(11) 0.0035(13) 0.0233(13)
C14 0.0345(15) 0.0271(14) 0.0271(13) -0.0040(10) 0.0033(11) 0.0145(12)
C15 0.0512(18) 0.0338(16) 0.0246(13) -0.0115(11) -0.0099(13) 0.0234(14)
C16 0.0269(15) 0.0380(18) 0.060(2) -0.0285(15) -0.0054(14) 0.0084(13)
C17 0.055(2) 0.0210(14) 0.057(2) -0.0022(13) 0.0222(17) 0.0095(14)
C18 0.104(4) 0.084(3) 0.051(2) 0.004(2) -0.005(2) 0.077(3)
C19 0.046(2) 0.049(2) 0.065(2) -0.0034(17) 0.0250(18) 0.0167(16)
C20 0.125(4) 0.076(3) 0.0270(16) -0.0084(16) -0.021(2) 0.069(3)
C21 0.033(2) 0.115(4) 0.115(4) -0.084(3) -0.025(2) 0.021(2)
C22 0.137(5) 0.026(2) 0.135(4) 0.021(2) 0.085(4) 0.022(2)
C23 0.0232(12) 0.0280(13) 0.0200(11) 0.0054(9) 0.0041(10) 0.0084(10)
C24 0.0219(12) 0.0256(13) 0.0279(12) 0.0052(10) 0.0061(10) 0.0060(10)
C25 0.0197(12) 0.0320(14) 0.0262(12) 0.0037(10) 0.0053(10) 0.0099(10)
C26 0.0240(13) 0.0281(13) 0.0255(12) 0.0054(10) 0.0089(10) 0.0126(10)
C27 0.0218(12) 0.0245(13) 0.0208(11) 0.0023(9) 0.0058(10) 0.0078(10)
C28 0.0297(14) 0.0315(15) 0.0317(14) 0.0117(11) 0.0010(11) 0.0119(11)
C29 0.0315(15) 0.0328(16) 0.0489(17) 0.0120(13) 0.0138(13) 0.0026(12)
C30 0.0238(14) 0.0507(19) 0.0358(15) 0.0035(13) -0.0003(12) 0.0119(13)
C31 0.0388(16) 0.0333(15) 0.0392(15) 0.0122(12) 0.0120(13) 0.0178(13)
C32 0.0242(13) 0.0253(13) 0.0258(12) -0.0026(10) 0.0041(10) 0.0036(10)
Hf1 0.01855(5) 0.01835(5) 0.02169(5) 0.00172(3) 0.00181(3) 0.00576(4)

loop_
_atom_type_symbol
_atom_type_description
_atom_type_scat_dispersion_real
_atom_type_scat_dispersion_imag
_atom_type_scat_source
C C 0.0033 0.0016 'International Tables Vol C Tables 4.2.6.8 and 6.1.1.4'
H H 0.0000 0.0000 'International Tables Vol C Tables 4.2.6.8 and 6.1.1.4'
Hf Hf -0.5830 6.1852 'International Tables Vol C Tables 4.2.6.8 and 6.1.1.4'

loop_
_geom_angle_atom_site_label_1
_geom_angle_atom_site_label_2
_geom_angle_atom_site_label_3
_geom_angle
C2 C1 C32 108.3(2)
C2 C1 C9 119.1(2)
C32 C1 C9 112.4(2)
C3 C2 C1 124.7(2)
C3 C2 Hf1 125.0(2)
C1 C2 Hf1 110.15(15)
C2 C3 C4 173.9(4)
C3 C4 C5 128.8(3)
C4 C5 C8 111.4(3)
C4 C5 C7 110.0(3)
C8 C5 C7 109.3(3)
C4 C5 C6 109.5(3)
C8 C5 C6 107.5(4)
C7 C5 C6 109.1(3)
C11 C9 C12 107.9(2)
C11 C9 C10 110.4(2)
C12 C9 C10 107.7(2)
C11 C9 C1 112.8(2)
C12 C9 C1 109.0(2)
C10 C9 C1 109.0(2)
C17 C13 C14 108.0(3)
C17 C13 C18 127.3(3)
C14 C13 C18 124.5(3)
C17 C13 Hf1 74.83(17)
C14 C13 Hf1 73.42(16)
C18 C13 Hf1 122.1(2)
C15 C14 C13 107.8(3)
C15 C14 C19 128.1(3)
C13 C14 C19 123.6(3)
C15 C14 Hf1 73.06(15)
C13 C14 Hf1 73.70(15)
C19 C14 Hf1 125.54(19)
C16 C15 C14 107.9(3)
C16 C15 C20 125.9(3)
C14 C15 C20 126.1(3)
C16 C15 Hf1 74.14(16)
C14 C15 Hf1 74.01(14)
C20 C15 Hf1 120.8(2)
C15 C16 C17 107.7(3)
C15 C16 C21 124.2(4)
C17 C16 C21 127.4(4)
C15 C16 Hf1 72.99(16)
C17 C16 Hf1 74.67(18)
C21 C16 Hf1 125.2(2)
C13 C17 C16 108.6(3)
C13 C17 C22 124.3(4)
C16 C17 C22 126.3(4)
C13 C17 Hf1 72.93(17)
C16 C17 Hf1 72.72(17)
C22 C17 Hf1 128.5(2)
C27 C23 C24 106.0(2)
C27 C23 C28 118.6(2)
C24 C23 C28 119.6(2)
C27 C23 Hf1 77.01(13)
C24 C23 Hf1 78.75(14)
C28 C23 Hf1 74.34(14)
C25 C24 C23 108.8(2)
C25 C24 C29 126.3(3)
C23 C24 C29 124.5(3)
C25 C24 Hf1 80.66(14)
C23 C24 Hf1 65.53(12)
C29 C24 Hf1 125.45(18)
C26 C25 C24 107.8(2)
C26 C25 C30 124.7(3)
C24 C25 C30 126.7(2)
C26 C25 Hf1 73.60(14)
C24 C25 Hf1 66.71(13)
C30 C25 Hf1 133.22(18)
C27 C26 C25 108.5(2)
C27 C26 C31 126.0(2)
C25 C26 C31 125.2(3)
C27 C26 Hf1 65.59(14)
C25 C26 Hf1 74.69(15)
C31 C26 Hf1 130.87(16)
C26 C27 C23 108.8(2)
C26 C27 C32 125.4(2)
C23 C27 C32 125.5(2)
C26 C27 Hf1 81.71(14)
C23 C27 Hf1 66.88(13)
C32 C27 Hf1 113.42(15)
C23 C28 Hf1 68.40(14)
C27 C32 C1 113.7(2)
C23 Hf1 C2 101.69(9)
C23 Hf1 C28 37.26(10)
C2 Hf1 C28 99.92(9)
C23 Hf1 C27 36.11(9)
C2 Hf1 C27 71.66(8)
C28 Hf1 C27 64.03(9)
C23 Hf1 C24 35.72(9)
C2 Hf1 C24 128.63(9)
C28 Hf1 C24 63.80(9)
C27 Hf1 C24 57.24(8)
C23 Hf1 C15 160.11(10)
C2 Hf1 C15 97.45(10)
C28 Hf1 C15 143.31(10)
C27 Hf1 C15 152.65(10)
C24 Hf1 C15 125.26(10)
C23 Hf1 C14 154.11(10)
C2 Hf1 C14 85.29(9)
C28 Hf1 C14 117.25(10)
C27 Hf1 C14 156.46(9)
C24 Hf1 C14 146.06(9)
C15 Hf1 C14 32.93(10)
C23 Hf1 C16 127.54(10)
C2 Hf1 C16 130.24(11)
C28 Hf1 C16 122.75(12)
C27 Hf1 C16 147.20(9)
C24 Hf1 C16 95.08(10)
C15 Hf1 C16 32.87(11)
C14 Hf1 C16 54.34(9)
C23 Hf1 C13 122.89(9)
C2 Hf1 C13 107.67(10)
C28 Hf1 C13 89.32(10)
C27 Hf1 C13 152.17(10)
C24 Hf1 C13 119.63(9)
C15 Hf1 C13 54.54(10)
C14 Hf1 C13 32.88(9)
C16 Hf1 C13 54.21(11)
C23 Hf1 C17 111.88(10)
C2 Hf1 C17 138.15(9)
C28 Hf1 C17 92.61(11)
C27 Hf1 C17 147.33(9)
C24 Hf1 C17 92.73(9)
C15 Hf1 C17 54.09(11)
C14 Hf1 C17 53.82(9)
C16 Hf1 C17 32.61(13)
C13 Hf1 C17 32.24(11)
C23 Hf1 C26 56.83(9)
C2 Hf1 C26 80.21(8)
C28 Hf1 C26 92.51(9)
C27 Hf1 C26 32.70(9)
C24 Hf1 C26 54.39(8)
C15 Hf1 C26 122.28(9)
C14 Hf1 C26 148.80(9)
C16 Hf1 C26 118.32(10)
C13 Hf1 C26 171.49(9)
C17 Hf1 C26 139.30(10)
C23 Hf1 C25 56.81(9)
C2 Hf1 C25 111.40(9)
C28 Hf1 C25 92.46(9)
C27 Hf1 C25 54.69(8)
C24 Hf1 C25 32.62(9)
C15 Hf1 C25 110.79(10)
C14 Hf1 C25 143.48(9)
C16 Hf1 C25 92.55(9)
C13 Hf1 C25 139.93(9)
C17 Hf1 C25 107.72(10)
C26 Hf1 C25 31.70(8)

loop_
_geom_bond_atom_site_label_1
_geom_bond_atom_site_label_2
_geom_bond_distance
C1 C2 1.538(3)
C1 C32 1.551(3)
C1 C9 1.555(3)
C2 C3 1.295(4)
C2 Hf1 2.295(2)
C3 C4 1.333(4)
C4 C5 1.497(5)
C5 C8 1.512(5)
C5 C7 1.524(5)
C5 C6 1.547(5)
C9 C11 1.529(4)
C9 C12 1.530(4)
C9 C10 1.538(4)
C13 C17 1.395(5)
C13 C14 1.414(4)
C13 C18 1.507(5)
C13 Hf1 2.499(3)
C14 C15 1.411(4)
C14 C19 1.499(4)
C14 Hf1 2.496(2)
C15 C16 1.410(5)
C15 C20 1.511(5)
C15 Hf1 2.483(3)
C16 C17 1.410(6)
C16 C21 1.508(5)
C16 Hf1 2.498(3)
C17 C22 1.508(5)
C17 Hf1 2.523(3)
C23 C27 1.439(4)
C23 C24 1.441(4)
C23 C28 1.463(4)
C23 Hf1 2.247(2)
C24 C25 1.421(4)
C24 C29 1.503(4)
C24 Hf1 2.421(2)
C25 C26 1.417(4)
C25 C30 1.496(4)
C25 Hf1 2.600(2)
C26 C27 1.412(4)
C26 C31 1.498(4)
C26 Hf1 2.586(3)
C27 C32 1.507(3)
C27 Hf1 2.380(2)
C28 Hf1 2.326(3)
